data_7036452
loop_
_publ_author_name
'Pathak, Amita'
'Blair, Victoria L.'
'Ferrero, Richard L.'
'Junk, Peter C.'
'Tabor, Richard F.'
'Andrews, Philip C.'

_publ_section_title
;
 Synthesis and structural characterisation of bismuth(iii) hydroxamates
 and their activity against Helicobacter pylori.
;
_journal_issue 38
_journal_name_full 'Dalton transactions (Cambridge, England : 2003)'
_journal_page_first 16903
_journal_page_last 16913
_journal_paper_doi 10.1039/c5dt02259b
_journal_volume 44
_journal_year 2015
_chemical_formula_moiety 'C78 H60 Bi2 N6 O12, C2 H6 O'
_chemical_formula_sum 'C80 H66 Bi2 N6 O13'
_chemical_formula_weight 1737.35
_chemical_name_systematic
; 
 ? 
;
_space_group_IT_number 14
_symmetry_cell_setting monoclinic
_symmetry_space_group_name_Hall '-P 2ybc'
_symmetry_space_group_name_H-M 'P 1 21/c 1'
_atom_sites_solution_hydrogens geom
_atom_sites_solution_primary direct
_atom_sites_solution_secondary difmap
_audit_creation_method SHELXL-97
_audit_update_record
;
2015-01-29 deposited with the CCDC.
2015-09-01 downloaded from the CCDC.
;
_cell_angle_alpha 90.00
_cell_angle_beta 99.868(4)
_cell_angle_gamma 90.00
_cell_formula_units_Z 2
_cell_length_a 14.1095(8)
_cell_length_b 18.8537(11)
_cell_length_c 15.4923(7)
_cell_measurement_reflns_used 5483
_cell_measurement_temperature 123(10)
_cell_measurement_theta_max 31.8712
_cell_measurement_theta_min 2.0990
_cell_volume 4060.2(4)
_computing_cell_refinement
;
CrysAlisPro, Agilent Technologies,
Version 1.171.35.15 (release 03-08-2011 CrysAlis171 .NET)
(compiled Aug  3 2011,13:03:54)
;
_computing_data_collection
;
CrysAlisPro, Agilent Technologies,
Version 1.171.35.15 (release 03-08-2011 CrysAlis171 .NET)
(compiled Aug  3 2011,13:03:54)
;
_computing_data_reduction
;
CrysAlisPro, Agilent Technologies,
Version 1.171.35.15 (release 03-08-2011 CrysAlis171 .NET)
(compiled Aug  3 2011,13:03:54)
;
_computing_molecular_graphics X-SEED
_computing_publication_material CIFTAB
_computing_structure_refinement 'SHELXL-97 (Sheldrick, 1997)'
_computing_structure_solution 'SHELXS-97 (Sheldrick, 1990)'
_diffrn_ambient_temperature 123(10)
_diffrn_measured_fraction_theta_full 1.000
_diffrn_measured_fraction_theta_max 0.902
_diffrn_measurement_device_type 'Xcalibur, Ruby, Gemini ultra'
_diffrn_radiation_monochromator graphite
_diffrn_radiation_source 'Enhance (Mo) X-ray Source'
_diffrn_radiation_type MoK\a
_diffrn_radiation_wavelength 0.71073
_diffrn_reflns_av_R_equivalents 0.0363
_diffrn_reflns_av_sigmaI/netI 0.0511
_diffrn_reflns_limit_h_max 15
_diffrn_reflns_limit_h_min -20
_diffrn_reflns_limit_k_max 20
_diffrn_reflns_limit_k_min -27
_diffrn_reflns_limit_l_max 17
_diffrn_reflns_limit_l_min -21
_diffrn_reflns_number 27627
_diffrn_reflns_theta_full 27.50
_diffrn_reflns_theta_max 31.94
_diffrn_reflns_theta_min 2.10
_exptl_absorpt_coefficient_mu 4.389
_exptl_absorpt_correction_T_max 0.4739
_exptl_absorpt_correction_T_min 0.2176
_exptl_absorpt_correction_type multi-scan
_exptl_absorpt_process_details
;
CrysAlisPro, Agilent Technologies,
Version 1.171.35.15 (release 03-08-2011 CrysAlis171 .NET)
(compiled Aug  3 2011,13:03:54)
Empirical absorption correction using spherical harmonics,
 implemented in SCALE3 ABSPACK scaling algorithm.
;
_exptl_crystal_colour yellow
_exptl_crystal_density_diffrn 1.421
_exptl_crystal_density_method 'not measured'
_exptl_crystal_description needle
_exptl_crystal_F_000 1716
_exptl_crystal_size_max 0.50
_exptl_crystal_size_mid 0.20
_exptl_crystal_size_min 0.20
_refine_diff_density_max 1.134
_refine_diff_density_min -1.172
_refine_diff_density_rms 0.112
_refine_ls_extinction_method none
_refine_ls_goodness_of_fit_ref 1.032
_refine_ls_hydrogen_treatment mixed
_refine_ls_matrix_type full
_refine_ls_number_parameters 469
_refine_ls_number_reflns 12635
_refine_ls_number_restraints 0
_refine_ls_restrained_S_all 1.032
_refine_ls_R_factor_all 0.0469
_refine_ls_R_factor_gt 0.0319
_refine_ls_shift/su_max 0.001
_refine_ls_shift/su_mean 0.000
_refine_ls_structure_factor_coef Fsqd
_refine_ls_weighting_details 'calc w=1/[\s^2^(Fo^2^)+(0.0283P)^2^+0.0000P] where P=(Fo^2^+2Fc^2^)/3'
_refine_ls_weighting_scheme calc
_refine_ls_wR_factor_gt 0.0672
_refine_ls_wR_factor_ref 0.0711
_reflns_number_gt 9880
_reflns_number_total 12635
_reflns_threshold_expression >2sigma(I)
_cod_data_source_file c5dt02259b2.cif
_cod_data_source_block vb128-apCompound2
_cod_depositor_comments 'Adding full bibliography for 7036451--7036453.cif.'
_cod_original_sg_symbol_H-M 'P1 21/c 1'
_cod_database_code 7036452

loop_
_symmetry_equiv_pos_as_xyz
'x, y, z'
'-x, y+1/2, -z+1/2'
'-x, -y, -z'
'x, -y-1/2, z-1/2'

loop_
_atom_site_label
_atom_site_type_symbol
_atom_site_fract_x
_atom_site_fract_y
_atom_site_fract_z
_atom_site_U_iso_or_equiv
_atom_site_adp_type
_atom_site_occupancy
_atom_site_symmetry_multiplicity
_atom_site_calc_flag
_atom_site_refinement_flags
_atom_site_disorder_assembly
_atom_site_disorder_group
Bi1 Bi 0.072123(6) 0.433418(6) 0.093219(6) 0.02087(3) Uani 1 1 d . . .
O1 O 0.02726(12) 0.44007(11) -0.05514(12) 0.0225(4) Uani 1 1 d . . .
O2 O 0.20630(12) 0.46798(11) 0.01371(12) 0.0232(4) Uani 1 1 d . . .
O3 O 0.11244(12) 0.32531(11) 0.06127(13) 0.0261(4) Uani 1 1 d . . .
O4 O 0.22286(12) 0.39250(11) 0.18924(13) 0.0245(4) Uani 1 1 d . . .
O5 O -0.07602(12) 0.38716(12) 0.06919(12) 0.0251(4) Uani 1 1 d . . .
O6 O 0.01841(13) 0.39894(13) 0.23117(13) 0.0310(5) Uani 1 1 d . . .
O8 O 0.0816(3) 0.4790(3) 0.3886(3) 0.0396(11) Uani 0.50 1 d P A -1
H8 H 0.0558 0.4624 0.3400 0.048 Uiso 0.50 1 calc PR A -1
N1 N 0.20828(14) 0.30688(13) 0.08741(16) 0.0226(5) Uani 1 1 d . . .
N4 N 0.10097(15) 0.43083(13) -0.10324(15) 0.0219(5) Uani 1 1 d . . .
N7 N -0.11419(14) 0.36217(14) 0.13910(15) 0.0232(5) Uani 1 1 d . . .
C1 C 0.07573(19) 0.38622(17) -0.17894(19) 0.0259(6) Uani 1 1 d . . .
C2 C 0.1248(2) 0.32376(17) -0.1859(2) 0.0280(6) Uani 1 1 d . . .
H2 H 0.1747 0.3097 -0.1399 0.034 Uiso 1 1 calc R . .
C3 C 0.1018(2) 0.28176(18) -0.2593(2) 0.0321(7) Uani 1 1 d . . .
H3 H 0.1365 0.2392 -0.2642 0.038 Uiso 1 1 calc R . .
C4 C 0.0281(2) 0.3017(2) -0.3260(2) 0.0378(8) Uani 1 1 d . . .
H4 H 0.0121 0.2730 -0.3768 0.045 Uiso 1 1 calc R . .
C5 C -0.0217(2) 0.3636(2) -0.3181(2) 0.0439(10) Uani 1 1 d . . .
H5 H -0.0732 0.3769 -0.3631 0.053 Uiso 1 1 calc R . .
C6 C 0.0026(2) 0.4067(2) -0.2448(2) 0.0377(8) Uani 1 1 d . . .
H6 H -0.0309 0.4499 -0.2403 0.045 Uiso 1 1 calc R . .
C7 C 0.19015(18) 0.44974(15) -0.06545(19) 0.0202(6) Uani 1 1 d . . .
C8 C 0.26925(18) 0.45224(15) -0.11810(19) 0.0213(6) Uani 1 1 d . . .
C45 C 0.36318(19) 0.45259(15) -0.0714(2) 0.0248(6) Uani 1 1 d . . .
H9 H 0.3741 0.4486 -0.0093 0.030 Uiso 1 1 calc R . .
C10 C 0.44050(19) 0.45877(18) -0.1155(2) 0.0301(7) Uani 1 1 d . . .
H10 H 0.5041 0.4590 -0.0831 0.036 Uiso 1 1 calc R . .
C11 C 0.4265(2) 0.46461(16) -0.2048(2) 0.0307(7) Uani 1 1 d . . .
H11 H 0.4801 0.4678 -0.2343 0.037 Uiso 1 1 calc R . .
C12 C 0.3340(2) 0.46582(17) -0.2520(2) 0.0304(7) Uani 1 1 d . . .
H12 H 0.3240 0.4703 -0.3140 0.036 Uiso 1 1 calc R . .
C13 C 0.2554(2) 0.46049(17) -0.2088(2) 0.0270(6) Uani 1 1 d . . .
H13 H 0.1920 0.4625 -0.2414 0.032 Uiso 1 1 calc R . .
C14 C 0.2422(2) 0.25748(17) 0.02967(19) 0.0272(6) Uani 1 1 d . . .
C15 C 0.3258(2) 0.2704(2) -0.0033(2) 0.0344(8) Uani 1 1 d . . .
H15 H 0.3631 0.3115 0.0140 0.041 Uiso 1 1 calc R . .
C16 C 0.3542(3) 0.2232(3) -0.0612(2) 0.0555(12) Uani 1 1 d . . .
H16 H 0.4127 0.2311 -0.0822 0.067 Uiso 1 1 calc R . .
C17 C 0.2996(4) 0.1647(3) -0.0893(3) 0.0730(16) Uani 1 1 d . . .
H17 H 0.3193 0.1331 -0.1305 0.088 Uiso 1 1 calc R . .
C18 C 0.2156(4) 0.1522(2) -0.0570(3) 0.0645(12) Uani 1 1 d . . .
H18 H 0.1777 0.1116 -0.0759 0.077 Uiso 1 1 calc R . .
C19 C 0.1864(3) 0.1986(2) 0.0027(2) 0.0423(8) Uani 1 1 d . . .
H19 H 0.1287 0.1901 0.0249 0.051 Uiso 1 1 calc R . .
C20 C 0.25904(18) 0.34130(16) 0.15514(19) 0.0232(6) Uani 1 1 d . . .
C21 C 0.35806(18) 0.31573(16) 0.19347(19) 0.0243(6) Uani 1 1 d . . .
C22 C 0.42787(19) 0.36656(18) 0.2170(2) 0.0357(8) Uani 1 1 d . . .
H22 H 0.4134 0.4153 0.2060 0.043 Uiso 1 1 calc R . .
C23 C 0.5203(2) 0.34589(19) 0.2572(3) 0.0441(10) Uani 1 1 d . . .
H23 H 0.5686 0.3807 0.2737 0.053 Uiso 1 1 calc R . .
C24 C 0.5410(2) 0.27577(19) 0.2727(2) 0.0385(8) Uani 1 1 d . . .
H24 H 0.6040 0.2620 0.2992 0.046 Uiso 1 1 calc R . .
C25 C 0.4706(2) 0.22457(17) 0.2499(2) 0.0329(7) Uani 1 1 d . . .
H25 H 0.4849 0.1760 0.2622 0.039 Uiso 1 1 calc R . .
C26 C 0.3793(2) 0.24439(17) 0.2091(2) 0.0290(6) Uani 1 1 d . . .
H26 H 0.3313 0.2094 0.1920 0.035 Uiso 1 1 calc R . .
C27 C -0.20565(17) 0.32705(17) 0.11475(17) 0.0224(6) Uani 1 1 d . . .
C28 C -0.27418(19) 0.35907(18) 0.0513(2) 0.0297(7) Uani 1 1 d . . .
H28 H -0.2610 0.4031 0.0259 0.036 Uiso 1 1 calc R . .
C29 C -0.3622(2) 0.3255(2) 0.0258(2) 0.0408(9) Uani 1 1 d . . .
H29 H -0.4093 0.3463 -0.0180 0.049 Uiso 1 1 calc R . .
C30 C -0.3816(2) 0.2628(2) 0.0634(2) 0.0422(9) Uani 1 1 d . . .
H30 H -0.4427 0.2411 0.0465 0.051 Uiso 1 1 calc R . .
C31 C -0.31321(19) 0.2303(2) 0.1257(2) 0.0362(8) Uani 1 1 d . . .
H31 H -0.3269 0.1864 0.1510 0.043 Uiso 1 1 calc R . .
C32 C -0.22399(18) 0.26300(17) 0.15111(18) 0.0257(6) Uani 1 1 d . . .
H32 H -0.1761 0.2411 0.1933 0.031 Uiso 1 1 calc R . .
C33 C -0.06596(17) 0.37140(17) 0.21965(17) 0.0237(6) Uani 1 1 d . . .
C34 C -0.10703(18) 0.34824(17) 0.29666(17) 0.0238(6) Uani 1 1 d . . .
C35 C -0.19717(19) 0.37095(19) 0.31033(19) 0.0304(7) Uani 1 1 d . . .
H35 H -0.2349 0.4014 0.2692 0.037 Uiso 1 1 calc R . .
C36 C -0.2310(2) 0.3488(2) 0.3844(2) 0.0405(9) Uani 1 1 d . . .
H36 H -0.2916 0.3654 0.3949 0.049 Uiso 1 1 calc R . .
C37 C -0.1785(2) 0.3028(2) 0.4434(2) 0.0379(8) Uani 1 1 d . . .
H37 H -0.2036 0.2874 0.4933 0.046 Uiso 1 1 calc R . .
C38 C -0.0895(2) 0.27932(19) 0.4300(2) 0.0351(7) Uani 1 1 d . . .
H38 H -0.0537 0.2468 0.4697 0.042 Uiso 1 1 calc R . .
C39 C -0.0528(2) 0.30365(19) 0.35796(18) 0.0303(7) Uani 1 1 d . . .
H39 H 0.0100 0.2898 0.3503 0.036 Uiso 1 1 calc R . .
C42 C 0.0112(6) 0.4861(4) 0.4435(5) 0.0477(19) Uani 0.50 1 d P A -1
H42A H -0.0178 0.4394 0.4519 0.057 Uiso 0.50 1 calc PR A -1
H42B H -0.0405 0.5186 0.4161 0.057 Uiso 0.50 1 calc PR A -1
C43 C 0.0587(7) 0.5153(5) 0.5300(5) 0.063(3) Uani 0.50 1 d P A -1
H43A H 0.0110 0.5202 0.5688 0.095 Uiso 0.50 1 calc PR A -1
H43B H 0.0865 0.5619 0.5213 0.095 Uiso 0.50 1 calc PR A -1
H43C H 0.1099 0.4830 0.5567 0.095 Uiso 0.50 1 calc PR A -1

loop_
_atom_site_aniso_label
_atom_site_aniso_U_11
_atom_site_aniso_U_22
_atom_site_aniso_U_33
_atom_site_aniso_U_23
_atom_site_aniso_U_13
_atom_site_aniso_U_12
Bi1 0.01431(5) 0.03172(6) 0.01675(5) -0.00654(5) 0.00318(3) 0.00078(4)
O1 0.0172(9) 0.0346(12) 0.0173(9) -0.0049(9) 0.0074(7) -0.0006(8)
O2 0.0199(9) 0.0306(12) 0.0192(10) -0.0056(9) 0.0034(7) -0.0052(8)
O3 0.0153(9) 0.0283(11) 0.0339(12) -0.0087(9) 0.0015(7) -0.0026(8)
O4 0.0180(9) 0.0271(11) 0.0272(11) -0.0054(9) 0.0004(7) 0.0033(8)
O5 0.0184(9) 0.0448(13) 0.0125(9) 0.0037(9) 0.0035(6) -0.0062(8)
O6 0.0211(10) 0.0566(15) 0.0153(10) -0.0017(10) 0.0030(7) -0.0050(9)
O8 0.041(3) 0.039(3) 0.034(3) -0.009(2) -0.0076(19) 0.003(2)
N1 0.0174(10) 0.0227(13) 0.0284(13) -0.0022(11) 0.0056(8) -0.0016(9)
N4 0.0177(10) 0.0329(14) 0.0165(11) -0.0103(10) 0.0069(8) -0.0034(9)
N7 0.0184(10) 0.0357(15) 0.0167(11) 0.0018(11) 0.0065(8) 0.0002(9)
C1 0.0233(13) 0.0359(17) 0.0214(14) -0.0119(13) 0.0116(10) -0.0118(12)
C2 0.0280(14) 0.0343(18) 0.0240(15) -0.0066(13) 0.0106(11) -0.0090(12)
C3 0.0381(16) 0.0315(18) 0.0302(17) -0.0088(14) 0.0161(12) -0.0079(13)
C4 0.0341(16) 0.055(2) 0.0272(16) -0.0226(17) 0.0126(12) -0.0153(15)
C5 0.0274(16) 0.072(3) 0.0304(18) -0.0279(19) 0.0000(12) -0.0054(16)
C6 0.0231(15) 0.056(2) 0.0331(18) -0.0218(17) 0.0026(12) -0.0006(14)
C7 0.0164(12) 0.0221(14) 0.0234(14) -0.0022(11) 0.0070(9) -0.0018(10)
C8 0.0198(13) 0.0194(14) 0.0266(15) -0.0032(11) 0.0091(10) -0.0020(10)
C45 0.0220(13) 0.0212(14) 0.0318(16) -0.0008(12) 0.0063(11) -0.0011(11)
C10 0.0174(13) 0.0304(17) 0.0441(19) 0.0013(15) 0.0096(12) 0.0015(11)
C11 0.0287(15) 0.0216(15) 0.047(2) 0.0031(15) 0.0215(13) -0.0031(12)
C12 0.0346(16) 0.0298(17) 0.0307(17) 0.0024(14) 0.0170(12) -0.0024(13)
C13 0.0243(14) 0.0303(16) 0.0276(16) -0.0001(13) 0.0078(11) -0.0024(12)
C14 0.0379(16) 0.0251(16) 0.0211(14) 0.0023(12) 0.0121(11) 0.0048(12)
C15 0.0331(16) 0.046(2) 0.0265(16) 0.0121(15) 0.0130(12) 0.0101(14)
C16 0.058(2) 0.087(4) 0.0269(19) 0.008(2) 0.0211(16) 0.036(2)
C17 0.115(4) 0.075(4) 0.029(2) -0.010(2) 0.013(2) 0.054(3)
C18 0.105(4) 0.045(3) 0.043(2) -0.020(2) 0.009(2) 0.008(2)
C19 0.060(2) 0.0329(19) 0.0358(19) -0.0089(17) 0.0140(15) -0.0050(17)
C20 0.0210(13) 0.0228(15) 0.0268(15) -0.0003(12) 0.0070(10) -0.0041(11)
C21 0.0176(12) 0.0272(16) 0.0291(15) 0.0012(13) 0.0067(10) 0.0020(11)
C22 0.0196(14) 0.0257(17) 0.060(2) 0.0049(16) 0.0008(13) 0.0019(12)
C23 0.0195(15) 0.0318(19) 0.077(3) 0.0122(19) -0.0023(14) -0.0041(13)
C24 0.0227(15) 0.038(2) 0.056(2) 0.0071(18) 0.0105(13) 0.0106(13)
C25 0.0330(16) 0.0255(16) 0.0422(19) 0.0041(15) 0.0123(13) 0.0074(13)
C26 0.0310(15) 0.0263(16) 0.0311(17) -0.0004(13) 0.0089(12) 0.0006(12)
C27 0.0156(12) 0.0363(17) 0.0156(13) 0.0007(12) 0.0034(9) 0.0021(11)
C28 0.0239(14) 0.0363(18) 0.0272(16) 0.0076(14) -0.0007(11) 0.0019(12)
C29 0.0218(15) 0.053(2) 0.043(2) 0.0166(18) -0.0077(12) -0.0006(14)
C30 0.0201(15) 0.053(2) 0.052(2) 0.0161(19) 0.0008(13) -0.0088(14)
C31 0.0250(15) 0.047(2) 0.0374(19) 0.0180(16) 0.0074(12) -0.0026(13)
C32 0.0197(13) 0.0390(18) 0.0187(14) 0.0061(13) 0.0044(9) 0.0029(12)
C33 0.0171(12) 0.0392(18) 0.0147(13) 0.0003(12) 0.0025(9) 0.0043(11)
C34 0.0243(13) 0.0324(17) 0.0142(13) -0.0002(12) 0.0019(9) 0.0023(11)
C35 0.0246(14) 0.046(2) 0.0216(15) 0.0063(14) 0.0071(10) 0.0113(13)
C36 0.0335(16) 0.065(3) 0.0270(17) 0.0072(17) 0.0150(12) 0.0126(16)
C37 0.0451(18) 0.054(2) 0.0160(14) 0.0055(15) 0.0091(12) 0.0007(16)
C38 0.0481(18) 0.038(2) 0.0170(14) 0.0060(14) -0.0006(12) 0.0070(15)
C39 0.0290(14) 0.044(2) 0.0164(13) -0.0012(14) 0.0004(10) 0.0151(13)
C42 0.066(5) 0.038(4) 0.038(4) -0.009(4) 0.003(4) -0.009(4)
C43 0.089(7) 0.067(6) 0.031(4) -0.017(4) 0.004(4) -0.019(5)

loop_
_atom_type_symbol
_atom_type_description
_atom_type_scat_dispersion_real
_atom_type_scat_dispersion_imag
_atom_type_scat_source
C C 0.0033 0.0016 'International Tables Vol C Tables 4.2.6.8 and 6.1.1.4'
H H 0.0000 0.0000 'International Tables Vol C Tables 4.2.6.8 and 6.1.1.4'
N N 0.0061 0.0033 'International Tables Vol C Tables 4.2.6.8 and 6.1.1.4'
O O 0.0106 0.0060 'International Tables Vol C Tables 4.2.6.8 and 6.1.1.4'
Bi Bi -4.1077 10.2566 'International Tables Vol C Tables 4.2.6.8 and 6.1.1.4'

loop_
_geom_angle_atom_site_label_1
_geom_angle_atom_site_label_2
_geom_angle_atom_site_label_3
_geom_angle
O3 Bi1 O5 82.61(7)
O3 Bi1 O1 82.05(7)
O5 Bi1 O1 76.32(6)
O3 Bi1 O6 94.61(8)
O5 Bi1 O6 68.00(6)
O1 Bi1 O6 144.29(6)
O3 Bi1 O4 67.71(7)
O5 Bi1 O4 130.88(7)
O1 Bi1 O4 132.67(6)
O6 Bi1 O4 76.12(6)
O3 Bi1 O2 83.35(7)
O5 Bi1 O2 141.26(6)
O1 Bi1 O2 66.07(6)
O6 Bi1 O2 149.20(6)
O4 Bi1 O2 74.71(6)
N4 O1 Bi1 115.43(14)
C7 O2 Bi1 112.41(15)
N1 O3 Bi1 116.35(14)
C20 O4 Bi1 110.74(17)
N7 O5 Bi1 118.97(14)
C33 O6 Bi1 113.61(16)
C20 N1 O3 118.2(2)
C20 N1 C14 128.1(2)
O3 N1 C14 113.2(2)
C7 N4 O1 117.7(2)
C7 N4 C1 126.4(2)
O1 N4 C1 114.0(2)
C33 N7 O5 119.3(2)
C33 N7 C27 126.7(2)
O5 N7 C27 113.9(2)
C6 C1 C2 120.3(3)
C6 C1 N4 119.3(3)
C2 C1 N4 120.4(3)
C3 C2 C1 120.3(3)
C2 C3 C4 120.0(3)
C5 C4 C3 119.5(3)
C4 C5 C6 120.6(3)
C1 C6 C5 119.3(3)
O2 C7 N4 119.9(2)
O2 C7 C8 119.8(2)
N4 C7 C8 120.2(2)
C13 C8 C45 118.6(2)
C13 C8 C7 124.5(2)
C45 C8 C7 116.7(3)
C10 C45 C8 120.1(3)
C11 C10 C45 121.0(3)
C10 C11 C12 119.8(3)
C11 C12 C13 120.1(3)
C12 C13 C8 120.5(3)
C19 C14 C15 120.4(3)
C19 C14 N1 118.5(3)
C15 C14 N1 120.9(3)
C16 C15 C14 119.4(4)
C15 C16 C17 121.2(4)
C16 C17 C18 119.4(4)
C17 C18 C19 120.3(4)
C14 C19 C18 119.3(4)
O4 C20 N1 120.3(2)
O4 C20 C21 120.0(3)
N1 C20 C21 119.6(3)
C22 C21 C26 120.3(3)
C22 C21 C20 117.1(3)
C26 C21 C20 122.5(3)
C21 C22 C23 119.5(3)
C24 C23 C22 120.1(3)
C23 C24 C25 120.4(3)
C26 C25 C24 119.9(3)
C25 C26 C21 119.7(3)
C32 C27 C28 120.9(3)
C32 C27 N7 121.2(2)
C28 C27 N7 117.9(3)
C29 C28 C27 118.8(3)
C30 C29 C28 120.6(3)
C29 C30 C31 120.9(3)
C30 C31 C32 119.2(3)
C27 C32 C31 119.7(3)
O6 C33 N7 119.9(2)
O6 C33 C34 119.3(2)
N7 C33 C34 120.8(2)
C35 C34 C39 119.4(3)
C35 C34 C33 121.8(3)
C39 C34 C33 118.8(2)
C36 C35 C34 119.2(3)
C37 C36 C35 121.1(3)
C36 C37 C38 120.1(3)
C37 C38 C39 119.3(3)
C38 C39 C34 120.7(3)
O8 C42 C43 108.6(7)

loop_
_geom_bond_atom_site_label_1
_geom_bond_atom_site_label_2
_geom_bond_distance
Bi1 O3 2.195(2)
Bi1 O5 2.2364(17)
Bi1 O1 2.2804(19)
Bi1 O6 2.474(2)
Bi1 O4 2.4994(18)
Bi1 O2 2.5151(18)
O1 N4 1.390(3)
O2 C7 1.256(3)
O3 N1 1.388(3)
O4 C20 1.251(3)
O5 N7 1.373(3)
O6 C33 1.283(3)
O8 C42 1.420(10)
N1 C20 1.333(4)
N1 C14 1.429(4)
N4 C7 1.342(3)
N4 C1 1.438(3)
N7 C33 1.326(3)
N7 C27 1.442(3)
C1 C6 1.377(4)
C1 C2 1.380(4)
C2 C3 1.378(4)
C3 C4 1.387(5)
C4 C5 1.378(5)
C5 C6 1.391(4)
C7 C8 1.492(4)
C8 C13 1.394(4)
C8 C45 1.397(4)
C45 C10 1.388(4)
C10 C11 1.369(5)
C11 C12 1.383(4)
C12 C13 1.393(4)
C14 C19 1.383(5)
C14 C15 1.386(4)
C15 C16 1.370(5)
C16 C17 1.373(7)
C17 C18 1.382(7)
C18 C19 1.387(5)
C20 C21 1.501(4)
C21 C22 1.378(4)
C21 C26 1.390(4)
C22 C23 1.400(4)
C23 C24 1.366(5)
C24 C25 1.386(5)
C25 C26 1.385(4)
C27 C32 1.376(4)
C27 C28 1.393(4)
C28 C29 1.390(4)
C29 C30 1.365(5)
C30 C31 1.385(4)
C31 C32 1.396(4)
C33 C34 1.479(4)
C34 C35 1.392(4)
C34 C39 1.395(4)
C35 C36 1.382(4)
C36 C37 1.379(5)
C37 C38 1.381(4)
C38 C39 1.386(4)
C42 C43 1.497(9)

loop_
_geom_hbond_atom_site_label_D
_geom_hbond_atom_site_label_H
_geom_hbond_atom_site_label_A
_geom_hbond_distance_DH
_geom_hbond_distance_HA
_geom_hbond_distance_DA
_geom_hbond_angle_DHA
O8 H8 O6 0.84 2.06 2.878(5) 164.2
